data_4102080
loop_
_publ_author_name
'Phoebe K. Allan'
'Bo Xiao'
'Simon J. Teat'
'Jason W. Knight'
'Russell E. Morris'

_publ_section_title
;
 In Situ Single-Crystal Diffraction Studies of the Structural Transition
 of Metal-Organic Framework Copper 5-Sulfoisophthalate, Cu-SIP-3
;
_journal_name_full 'Journal of the American Chemical Society'
_journal_page_first 3605
_journal_page_last 3611
_journal_paper_doi 10.1021/ja910600b
_journal_volume 132
_journal_year 2010
_chemical_formula_sum 'C8 H4 Cu2 O11 S'
_chemical_formula_weight 427.56
_chemical_name_systematic
;
 ?
;
_space_group_IT_number 14
_symmetry_cell_setting monoclinic
_symmetry_space_group_name_Hall '-P 2yn'
_symmetry_space_group_name_H-M 'P 1 21/n 1'
_atom_sites_solution_hydrogens geom
_atom_sites_solution_primary direct
_atom_sites_solution_secondary difmap
_audit_creation_method SHELXL-97
_audit_update_record
;
2009-10-29 # Formatted by publCIF
;
_cell_angle_alpha 90.00
_cell_angle_beta 94.163(15)
_cell_angle_gamma 90.00
_cell_formula_units_Z 4
_cell_length_a 7.315(7)
_cell_length_b 18.168(15)
_cell_length_c 10.219(9)
_cell_measurement_reflns_used 7965
_cell_measurement_temperature 335(2)
_cell_measurement_theta_max 31.6
_cell_measurement_theta_min 3.3
_cell_volume 1355(2)
_computing_cell_refinement 'SAINT (Bruker, 2006)'
_computing_data_collection 'ApexII (Brucker, 2006)'
_computing_data_reduction 'SAINT (Bruker, 2006)'
_computing_molecular_graphics 'Diamond 2.1a (Brandenberg, 1999)'
_computing_publication_material 'SHELXL97 (Sheldrick, 2008)'
_computing_structure_refinement 'SHELXL-97 (Sheldrick, 1997)'
_computing_structure_solution 'SIR97 (Altomare <i> et. al. </i>, 1999)'
_diffrn_ambient_temperature 335(2)
_diffrn_detector_area_resol_mean -
_diffrn_measured_fraction_theta_full 0.942
_diffrn_measured_fraction_theta_max 0.942
_diffrn_measurement_device_type 'Bruker AXS APEXII'
_diffrn_measurement_method /w
_diffrn_radiation_monochromator 'Si(111) crystal'
_diffrn_radiation_source '11.3.1 ALS, LBNL. CA'
_diffrn_radiation_type synchrotron
_diffrn_radiation_wavelength 0.77490
_diffrn_reflns_av_R_equivalents 0.0711
_diffrn_reflns_av_sigmaI/netI 0.0937
_diffrn_reflns_limit_h_max 9
_diffrn_reflns_limit_h_min -7
_diffrn_reflns_limit_k_max 23
_diffrn_reflns_limit_k_min -24
_diffrn_reflns_limit_l_max 13
_diffrn_reflns_limit_l_min -13
_diffrn_reflns_number 7965
_diffrn_reflns_theta_full 31.60
_diffrn_reflns_theta_max 31.60
_diffrn_reflns_theta_min 3.28
_diffrn_standards_decay_% -
_diffrn_standards_interval_count -
_diffrn_standards_interval_time -
_diffrn_standards_number -
_exptl_absorpt_coefficient_mu 3.350
_exptl_absorpt_correction_type multi-scan
_exptl_crystal_colour blue
_exptl_crystal_density_diffrn 2.129
_exptl_crystal_density_method 'not measured'
_exptl_crystal_description 'Block, well formed'
_exptl_crystal_F_000 852
_exptl_crystal_size_max 0.1
_exptl_crystal_size_mid 0.06
_exptl_crystal_size_min 0.04
_refine_diff_density_max 1.214
_refine_diff_density_min -1.305
_refine_diff_density_rms 0.207
_refine_ls_extinction_method none
_refine_ls_goodness_of_fit_ref 1.014
_refine_ls_hydrogen_treatment constr
_refine_ls_matrix_type full
_refine_ls_number_parameters 202
_refine_ls_number_reflns 3302
_refine_ls_number_restraints 0
_refine_ls_restrained_S_all 1.014
_refine_ls_R_factor_all 0.1092
_refine_ls_R_factor_gt 0.0627
_refine_ls_shift/su_max 0.004
_refine_ls_shift/su_mean 0.000
_refine_ls_structure_factor_coef Fsqd
_refine_ls_weighting_details 'calc w=1/[\s^2^(Fo^2^)+(0.1000P)^2^+0.0000P] where P=(Fo^2^+2Fc^2^)/3'
_refine_ls_weighting_scheme calc
_refine_ls_wR_factor_gt 0.1677
_refine_ls_wR_factor_ref 0.1974
_reflns_number_gt 1830
_reflns_number_total 3302
_reflns_threshold_expression >2sigma(I)
_cod_data_source_file ja910600b_335K.cif
_cod_data_source_block als47_7_8
_cod_database_code 4102080

loop_
_symmetry_equiv_pos_as_xyz
'x, y, z'
'-x+1/2, y+1/2, -z+1/2'
'-x, -y, -z'
'x-1/2, -y-1/2, z-1/2'

loop_
_atom_site_label
_atom_site_type_symbol
_atom_site_fract_x
_atom_site_fract_y
_atom_site_fract_z
_atom_site_U_iso_or_equiv
_atom_site_adp_type
_atom_site_occupancy
_atom_site_symmetry_multiplicity
_atom_site_calc_flag
_atom_site_refinement_flags
_atom_site_disorder_assembly
_atom_site_disorder_group
Cu1 Cu 0.13548(15) 0.09467(5) 0.78444(8) 0.0340(3) Uani 1 1 d . . .
Cu2 Cu -0.03853(16) 0.06843(4) 1.07042(8) 0.0360(3) Uani 1 1 d . . .
S3 S 0.1242(3) 0.43513(11) 1.30937(18) 0.0363(5) Uani 1 1 d . . .
O1 O 0.0577(9) 0.1676(3) 1.0852(5) 0.0433(16) Uani 1 1 d . . .
O2 O 0.1319(7) 0.0345(2) 0.9419(4) 0.0280(11) Uani 1 1 d . . .
O3 O 0.1575(9) 0.0141(3) 0.6626(5) 0.0448(16) Uani 1 1 d . . .
O4 O 0.1233(10) 0.1863(3) 0.8759(5) 0.0480(18) Uani 1 1 d . . .
O5 O 0.1431(14) 0.5132(4) 1.3003(7) 0.092(3) Uani 1 1 d . . .
O6 O -0.1750(11) 0.0894(3) 1.2183(6) 0.058(2) Uani 1 1 d . . .
O7 O -0.2258(11) 0.0991(4) 0.8890(7) 0.066(2) Uani 1 1 d . . .
O8 O -0.0513(10) 0.4092(5) 1.3536(7) 0.070(2) Uani 1 1 d . . .
C1 C 0.1434(12) 0.3957(4) 1.1503(7) 0.0341(19) Uani 1 1 d . . .
C2 C 0.2332(13) 0.4048(4) 0.9324(7) 0.0346(19) Uani 1 1 d . . .
C3 C 0.1990(13) 0.3303(4) 0.9153(7) 0.040(2) Uani 1 1 d . . .
H3 H 0.2181 0.3085 0.8350 0.048 Uiso 1 1 calc R . .
C4 C 0.1370(13) 0.2876(4) 1.0155(7) 0.035(2) Uani 1 1 d . . .
C5 C 0.1012(12) 0.2075(4) 0.9919(7) 0.0310(18) Uani 1 1 d . . .
C6 C 0.1084(13) 0.3209(4) 1.1340(7) 0.038(2) Uani 1 1 d . . .
H6 H 0.0660 0.2934 1.2024 0.045 Uiso 1 1 calc R . .
C7 C 0.2058(12) 0.4392(4) 1.0505(7) 0.0354(19) Uani 1 1 d . . .
H7 H 0.2281 0.4892 1.0627 0.042 Uiso 1 1 calc R . .
C8 C 0.1927(12) -0.0525(4) 0.6784(7) 0.0325(18) Uani 1 1 d . . .
O9W O 0.1193(10) 0.1560(3) 0.6238(5) 0.0517(18) Uani 1 1 d . . .
O10W O 0.0388(17) 0.3010(5) 0.5855(10) 0.099(5) Uani 0.90(3) 1 d P . .
O11W O 0.210(2) 0.1358(12) 0.3680(14) 0.134(10) Uani 0.68(3) 1 d P . .

loop_
_atom_site_aniso_label
_atom_site_aniso_U_11
_atom_site_aniso_U_22
_atom_site_aniso_U_33
_atom_site_aniso_U_23
_atom_site_aniso_U_13
_atom_site_aniso_U_12
Cu1 0.0615(8) 0.0148(4) 0.0276(5) -0.0010(3) 0.0155(4) 0.0017(4)
Cu2 0.0676(8) 0.0139(4) 0.0296(5) -0.0030(3) 0.0256(5) -0.0068(4)
S3 0.0527(15) 0.0274(9) 0.0298(9) -0.0072(7) 0.0097(9) 0.0021(9)
O1 0.082(5) 0.021(3) 0.029(3) -0.0004(19) 0.021(3) -0.015(3)
O2 0.037(3) 0.015(2) 0.034(3) 0.0024(18) 0.016(2) 0.000(2)
O3 0.077(5) 0.020(3) 0.038(3) -0.003(2) 0.013(3) 0.008(3)
O4 0.100(6) 0.018(2) 0.030(3) -0.0022(19) 0.034(3) -0.006(3)
O5 0.206(11) 0.022(3) 0.051(4) -0.011(3) 0.025(5) -0.006(4)
O6 0.113(6) 0.017(3) 0.051(3) 0.000(2) 0.052(4) 0.004(3)
O7 0.075(6) 0.056(4) 0.064(4) 0.025(3) -0.021(4) -0.023(4)
O8 0.053(5) 0.109(6) 0.050(4) -0.026(4) 0.023(4) -0.007(4)
C1 0.051(6) 0.025(4) 0.028(4) 0.000(3) 0.018(3) 0.004(3)
C2 0.060(6) 0.015(3) 0.031(4) 0.008(3) 0.016(4) -0.001(3)
C3 0.077(7) 0.015(3) 0.029(4) 0.000(3) 0.016(4) -0.008(4)
C4 0.065(6) 0.013(3) 0.027(3) -0.002(2) 0.020(4) -0.007(3)
C5 0.050(6) 0.017(3) 0.028(3) -0.004(2) 0.018(3) -0.011(3)
C6 0.063(6) 0.022(4) 0.031(4) -0.002(3) 0.015(4) -0.003(4)
C7 0.060(6) 0.017(3) 0.029(4) 0.002(3) 0.011(4) 0.001(3)
C8 0.050(6) 0.016(3) 0.034(4) -0.002(3) 0.018(3) 0.003(3)
O9W 0.092(6) 0.031(3) 0.033(3) 0.002(2) 0.010(3) 0.010(3)
O10W 0.145(12) 0.058(6) 0.089(8) 0.017(5) -0.026(7) -0.021(6)
O11W 0.138(18) 0.19(2) 0.077(11) 0.002(11) 0.009(10) 0.024(14)

loop_
_atom_type_symbol
_atom_type_description
_atom_type_scat_dispersion_real
_atom_type_scat_dispersion_imag
_atom_type_scat_source
C C 0.0033 0.0016 'International Tables Vol C Tables 4.2.6.8 and 6.1.1.4'
H H 0.0000 0.0000 'International Tables Vol C Tables 4.2.6.8 and 6.1.1.4'
O O 0.0106 0.0060 'International Tables Vol C Tables 4.2.6.8 and 6.1.1.4'
S S 0.1246 0.1234 'International Tables Vol C Tables 4.2.6.8 and 6.1.1.4'
Cu Cu 0.3201 1.2651 'International Tables Vol C Tables 4.2.6.8 and 6.1.1.4'

loop_
_geom_angle_atom_site_label_1
_geom_angle_atom_site_label_2
_geom_angle_atom_site_label_3
_geom_angle
_geom_angle_site_symmetry_1
_geom_angle_site_symmetry_3
_geom_angle_publ_flag
O4 Cu1 O3 168.7(2) . . ?
O4 Cu1 O2 94.6(2) . . ?
O3 Cu1 O2 96.5(2) . . ?
O4 Cu1 O9W 85.0(2) . . ?
O3 Cu1 O9W 84.0(2) . . ?
O2 Cu1 O9W 175.8(3) . . ?
O4 Cu1 O8 87.6(3) . 4_665 ?
O3 Cu1 O8 92.6(3) . 4_665 ?
O2 Cu1 O8 78.8(2) . 4_665 ?
O9W Cu1 O8 105.3(3) . 4_665 ?
O6 Cu2 O1 87.7(2) . . ?
O6 Cu2 O2 168.8(3) . . ?
O1 Cu2 O2 95.7(2) . . ?
O6 Cu2 O2 92.4(2) . 3_557 ?
O1 Cu2 O2 178.5(3) . 3_557 ?
O2 Cu2 O2 84.0(2) . 3_557 ?
O6 Cu2 O7 106.0(3) . . ?
O1 Cu2 O7 91.6(3) . . ?
O2 Cu2 O7 84.7(3) . . ?
O2 Cu2 O7 89.7(2) 3_557 . ?
O6 Cu2 Cu2 133.20(17) . 3_557 ?
O1 Cu2 Cu2 137.88(18) . 3_557 ?
O2 Cu2 Cu2 42.24(14) . 3_557 ?
O2 Cu2 Cu2 41.76(14) 3_557 3_557 ?
O7 Cu2 Cu2 86.3(2) . 3_557 ?
O5 S3 O7 112.8(5) . 4_666 ?
O5 S3 O8 115.4(5) . . ?
O7 S3 O8 109.3(5) 4_666 . ?
O5 S3 C1 108.9(4) . . ?
O7 S3 C1 103.3(4) 4_666 . ?
O8 S3 C1 106.2(4) . . ?
C5 O1 Cu2 126.0(5) . . ?
Cu1 O2 Cu2 115.0(2) . . ?
Cu1 O2 Cu2 120.0(2) . 3_557 ?
Cu2 O2 Cu2 96.0(2) . 3_557 ?
C8 O3 Cu1 132.6(5) . . ?
C5 O4 Cu1 137.2(5) . . ?
C8 O6 Cu2 130.2(5) 3_557 . ?
S3 O7 Cu2 136.8(4) 4_565 . ?
S3 O8 Cu1 140.6(5) . 4_566 ?
C6 C1 C7 122.3(6) . . ?
C6 C1 S3 118.3(5) . . ?
C7 C1 S3 119.2(6) . . ?
C7 C2 C3 120.9(6) . . ?
C7 C2 C8 120.4(6) . 2_556 ?
C3 C2 C8 118.7(6) . 2_556 ?
C4 C3 C2 121.2(6) . . ?
C6 C4 C3 118.8(6) . . ?
C6 C4 C5 122.0(6) . . ?
C3 C4 C5 119.2(6) . . ?
O1 C5 O4 126.3(6) . . ?
O1 C5 C4 119.3(6) . . ?
O4 C5 C4 114.4(6) . . ?
C4 C6 C1 119.5(7) . . ?
C2 C7 C1 117.3(6) . . ?
O3 C8 O6 126.2(6) . 3_557 ?
O3 C8 C2 119.0(6) . 2_546 ?
O6 C8 C2 114.7(6) 3_557 2_546 ?

loop_
_geom_bond_atom_site_label_1
_geom_bond_atom_site_label_2
_geom_bond_distance
_geom_bond_site_symmetry_2
_geom_bond_publ_flag
Cu1 O4 1.915(5) . ?
Cu1 O3 1.936(5) . ?
Cu1 O2 1.947(5) . ?
Cu1 O9W 1.981(6) . ?
Cu1 O8 2.349(8) 4_665 ?
Cu2 O6 1.910(5) . ?
Cu2 O1 1.937(5) . ?
Cu2 O2 1.974(5) . ?
Cu2 O2 1.992(5) 3_557 ?
Cu2 O7 2.293(7) . ?
Cu2 Cu2 2.948(2) 3_557 ?
S3 O5 1.428(7) . ?
S3 O7 1.457(7) 4_666 ?
S3 O8 1.469(8) . ?
S3 C1 1.792(7) . ?
O1 C5 1.256(8) . ?
O2 Cu2 1.992(5) 3_557 ?
O3 C8 1.245(8) . ?
O4 C5 1.267(8) . ?
O6 C8 1.265(9) 3_557 ?
O7 S3 1.457(7) 4_565 ?
O8 Cu1 2.349(8) 4_566 ?
C1 C6 1.391(10) . ?
C1 C7 1.392(9) . ?
C2 C7 1.386(10) . ?
C2 C3 1.386(10) . ?
C2 C8 1.505(9) 2_556 ?
C3 C4 1.387(9) . ?
C4 C6 1.383(9) . ?
C4 C5 1.496(9) . ?
C8 O6 1.265(9) 3_557 ?
C8 C2 1.505(9) 2_546 ?
